data_7239563
loop_
_publ_author_name
'Murugesan, Sankaran'
'Quintero, Oliver A.'
'Chou, Brendan P.'
'Xiao, Penghao'
'Park, Kyusung'
'Hall, Justin W.'
'Jones, Richard A.'
'Henkelman, Graeme'
'Goodenough, John B.'
'Stevenson, Keith J.'

_publ_section_title
;
 Wide electrochemical window ionic salt for use in electropositive metal
 electrodeposition and solid state Li-ion batteries
;
_journal_issue 7
_journal_name_full 'J. Mater. Chem. A'
_journal_page_first 2194
_journal_paper_doi 10.1039/C3TA15010K
_journal_volume 2
_journal_year 2014
_chemical_formula_moiety 'C9 H20 N 1+, F6 P 1-'
_chemical_formula_sum 'C9 H20 F6 N P'
_chemical_formula_weight 287.2269
_chemical_melting_point 383
_chemical_name_common 'N-methyl-N-propylpiperidinium hexafluorophosphate'
_chemical_name_systematic '1-methyl-1-propylpiperidinium hexafluorophosphate'
_space_group_IT_number 14
_space_group_name_Hall '-P 2ybc'
_space_group_name_H-M_alt 'P 1 21/c 1'
_symmetry_cell_setting monoclinic
_symmetry_Int_Tables_number 14
_symmetry_space_group_name_Hall '-P 2ybc'
_symmetry_space_group_name_H-M 'P 1 21/c 1'
_atom_sites_solution_hydrogens geom
_atom_sites_solution_primary direct
_atom_sites_solution_secondary difmap
_audit_creation_method SHELXL-97
_cell_angle_alpha 90.00
_cell_angle_beta 110.76(3)
_cell_angle_gamma 90.00
_cell_formula_units_Z 8
_cell_length_a 13.019(3)
_cell_length_b 15.518(3)
_cell_length_c 14.001(3)
_cell_measurement_reflns_used 7192
_cell_measurement_temperature 163(2)
_cell_measurement_theta_max 31.9699
_cell_measurement_theta_min 1.8373
_cell_volume 2645.0(11)
_computing_cell_refinement 'CrystalClear (Rigaku Inc., 2008)'
_computing_data_collection 'CrystalClear (Rigaku Inc., 2008)'
_computing_data_reduction 'CrystalClear (Rigaku Inc., 2008)'
_computing_structure_refinement 'SHELXL-97 (Sheldrick, 2008)'
_computing_structure_solution 'SHELXS-97 (Sheldrick, 2008)'
_diffrn_ambient_temperature 163(2)
_diffrn_detector_area_resol_mean 13.6612
_diffrn_measured_fraction_theta_full 0.994
_diffrn_measured_fraction_theta_max 0.994
_diffrn_measurement_device_type 'Rigaku SCX-Mini with Mercury 2 CCD'
_diffrn_measurement_method \w-scans
_diffrn_radiation_detector CCD
_diffrn_radiation_monochromator 'Graphite Monochromator'
_diffrn_radiation_probe x-ray
_diffrn_radiation_type MoK\a
_diffrn_radiation_wavelength 0.710747
_diffrn_reflns_av_R_equivalents 0.0460
_diffrn_reflns_av_sigmaI/netI 0.0356
_diffrn_reflns_limit_h_max 17
_diffrn_reflns_limit_h_min -17
_diffrn_reflns_limit_k_max 20
_diffrn_reflns_limit_k_min -20
_diffrn_reflns_limit_l_max 18
_diffrn_reflns_limit_l_min -18
_diffrn_reflns_number 29986
_diffrn_reflns_reduction_process 'Lp corrections applied'
_diffrn_reflns_theta_full 28.68
_diffrn_reflns_theta_max 28.68
_diffrn_reflns_theta_min 1.67
_diffrn_source 'Fine-focus Sealed Tube'
_exptl_absorpt_coefficient_mu 0.258
_exptl_absorpt_correction_T_max 1.0000
_exptl_absorpt_correction_T_min 0.8138
_exptl_absorpt_correction_type multi-scan
_exptl_absorpt_process_details 'ABSCOR (T. Higashi, 2001)'
_exptl_crystal_colour Colorless
_exptl_crystal_density_diffrn 1.443
_exptl_crystal_density_method 'not measured'
_exptl_crystal_description Prism
_exptl_crystal_F_000 1200
_exptl_crystal_recrystallization_method 'Slow evaporation from dichloromethane at ambient temperature'
_exptl_crystal_size_max 0.4000
_exptl_crystal_size_mid 0.1800
_exptl_crystal_size_min 0.1800
_refine_diff_density_max 0.291
_refine_diff_density_min -0.298
_refine_diff_density_rms 0.048
_refine_ls_extinction_coef 0.0022(5)
_refine_ls_extinction_expression Fc^*^=kFc[1+0.001xFc^2^\l^3^/sin(2\q)]^-1/4^
_refine_ls_extinction_method SHELXL
_refine_ls_goodness_of_fit_ref 1.099
_refine_ls_hydrogen_treatment mixed
_refine_ls_matrix_type full
_refine_ls_number_parameters 579
_refine_ls_number_reflns 6789
_refine_ls_number_restraints 154
_refine_ls_restrained_S_all 1.107
_refine_ls_R_factor_all 0.0642
_refine_ls_R_factor_gt 0.0482
_refine_ls_shift/su_max 0.001
_refine_ls_shift/su_mean 0.000
_refine_ls_structure_factor_coef Fsqd
_refine_ls_weighting_details 'calc w=1/[\s^2^(Fo^2^)+(0.0490P)^2^+0.3323P] where P=(Fo^2^+2Fc^2^)/3'
_refine_ls_weighting_scheme calc
_refine_ls_wR_factor_gt 0.1128
_refine_ls_wR_factor_ref 0.1218
_reflns_number_gt 5427
_reflns_number_total 6789
_reflns_threshold_expression >2sigma(I)
_cod_data_source_file c3ta15010k.txt
_cod_data_source_block PP13PF6
_cod_original_cell_volume 2644.8(9)
_cod_original_sg_symbol_H-M 'P 21/c'
_cod_database_code 7239563

loop_
_symmetry_equiv_pos_as_xyz
'x, y, z'
'-x, y+1/2, -z+1/2'
'-x, -y, -z'
'x, -y-1/2, z-1/2'

loop_
_atom_site_label
_atom_site_type_symbol
_atom_site_fract_x
_atom_site_fract_y
_atom_site_fract_z
_atom_site_U_iso_or_equiv
_atom_site_adp_type
_atom_site_occupancy
_atom_site_symmetry_multiplicity
_atom_site_calc_flag
_atom_site_refinement_flags
_atom_site_disorder_assembly
_atom_site_disorder_group
P1 P 0.49305(3) 0.60455(3) 0.69833(3) 0.03347(12) Uani 1 1 d . . .
P2 P 0.99635(3) 0.14944(3) 0.70003(3) 0.03469(12) Uani 1 1 d . . .
F1 F 0.49666(9) 0.66938(7) 0.78799(8) 0.0513(3) Uani 1 1 d . . .
F2 F 0.62335(8) 0.59767(8) 0.74225(9) 0.0555(3) Uani 1 1 d . . .
F6 F 0.48944(11) 0.53904(8) 0.60926(9) 0.0632(3) Uani 1 1 d . . .
F3 F 0.48581(9) 0.52488(6) 0.76827(9) 0.0496(3) Uani 1 1 d . . .
F4 F 0.36242(9) 0.61043(8) 0.65458(11) 0.0639(3) Uani 1 1 d . . .
F5 F 0.50031(11) 0.68366(7) 0.62889(10) 0.0635(3) Uani 1 1 d . . .
F8A F 1.1244(4) 0.1354(4) 0.7210(4) 0.0673(12) Uani 0.711(9) 1 d PDU A 1
F10A F 0.8724(4) 0.1696(4) 0.6773(6) 0.0742(14) Uani 0.711(9) 1 d PDU A 1
F11A F 1.0064(3) 0.0925(3) 0.7961(3) 0.0781(10) Uani 0.711(9) 1 d PDU A 1
F9A F 0.9903(3) 0.2116(3) 0.6055(2) 0.0656(9) Uani 0.711(9) 1 d PDU A 1
F7A F 0.9680(3) 0.0683(2) 0.6278(3) 0.0581(15) Uani 0.711(9) 1 d PDU A 1
F12A F 1.0301(4) 0.2335(3) 0.7739(3) 0.0564(12) Uani 0.711(9) 1 d PDU A 1
F8B F 1.1119(14) 0.1106(14) 0.7594(16) 0.068(4) Uani 0.158(5) 1 d PDU A 2
F10B F 0.8742(15) 0.1841(15) 0.6497(18) 0.074(4) Uani 0.158(5) 1 d PDU A 2
F11B F 0.9692(11) 0.1352(10) 0.8039(8) 0.069(3) Uani 0.158(5) 1 d PDU A 2
F9B F 1.0192(10) 0.1645(11) 0.6034(8) 0.077(3) Uani 0.158(5) 1 d PDU A 2
F7B F 0.9498(14) 0.0557(9) 0.6665(12) 0.069(4) Uani 0.158(5) 1 d PDU A 2
F12B F 1.0370(15) 0.2413(11) 0.7415(11) 0.058(3) Uani 0.158(5) 1 d PDU A 2
F8C F 1.1193(16) 0.1229(18) 0.746(2) 0.063(5) Uani 0.144(7) 1 d PDU A 3
F10C F 0.8625(16) 0.1593(17) 0.649(2) 0.067(4) Uani 0.144(7) 1 d PDU A 3
F11C F 0.9718(15) 0.0648(9) 0.7534(15) 0.074(3) Uani 0.144(7) 1 d PDU A 3
F9C F 1.0180(16) 0.2210(12) 0.6390(14) 0.072(3) Uani 0.144(7) 1 d PDU A 3
F7C F 0.978(2) 0.0866(13) 0.5993(15) 0.058(4) Uani 0.144(7) 1 d PDU A 3
F12C F 0.9962(12) 0.2022(11) 0.7876(10) 0.056(3) Uani 0.144(7) 1 d PDU A 3
N1 N 0.74950(10) 0.36756(8) 0.82980(10) 0.0291(3) Uani 1 1 d . . .
N2 N 1.26013(11) 0.14629(8) 1.04912(10) 0.0332(3) Uani 1 1 d . . .
C1 C 0.64691(13) 0.35270(11) 0.73742(13) 0.0362(4) Uani 1 1 d . . .
C6 C 0.80715(15) 0.28414(11) 0.86866(14) 0.0394(4) Uani 1 1 d . . .
C16 C 1.18436(14) 0.22312(10) 1.01237(13) 0.0362(3) Uani 1 1 d . . .
C7 C 0.71981(14) 0.41184(11) 0.91353(13) 0.0355(3) Uani 1 1 d . . .
C14 C 1.33666(15) 0.15570(13) 1.15886(14) 0.0444(4) Uani 1 1 d . . .
C2 C 0.67205(17) 0.32154(13) 0.64536(14) 0.0469(4) Uani 1 1 d . . .
C5 C 0.82492(15) 0.42899(11) 0.80133(15) 0.0395(4) Uani 1 1 d . . .
C10 C 1.19233(16) 0.06544(11) 1.03996(14) 0.0423(4) Uani 1 1 d . . .
C4 C 0.85095(18) 0.39914(12) 0.70937(17) 0.0498(5) Uani 1 1 d . . .
C17 C 1.23847(17) 0.30768(12) 1.00433(17) 0.0503(5) Uani 1 1 d . . .
C15 C 1.3275(2) 0.13504(15) 0.98233(19) 0.0527(5) Uani 1 1 d . . .
C3 C 0.7464(2) 0.38413(15) 0.61794(16) 0.0575(5) Uani 1 1 d . . .
C8 C 0.6394(2) 0.36498(15) 0.95056(17) 0.0519(5) Uani 1 1 d . . .
C11 C 1.13037(18) 0.06471(15) 1.11287(19) 0.0582(5) Uani 1 1 d . . .
C18 C 1.1516(2) 0.37765(13) 0.96809(18) 0.0538(5) Uani 1 1 d . . .
C13 C 1.2763(2) 0.15520(16) 1.23325(16) 0.0610(6) Uani 1 1 d . . .
C12 C 1.2070(2) 0.07486(18) 1.22175(19) 0.0685(7) Uani 1 1 d . . .
C9 C 0.6231(3) 0.41721(19) 1.0367(2) 0.0672(7) Uani 1 1 d . . .
H1 H 0.6111(15) 0.4061(13) 0.7247(14) 0.043(5) Uiso 1 1 d . . .
H2 H 0.6046(15) 0.3113(12) 0.7593(14) 0.043(5) Uiso 1 1 d . . .
H12 H 0.8348(15) 0.2611(12) 0.8165(15) 0.041(5) Uiso 1 1 d . . .
H13 H 0.7560(17) 0.2464(13) 0.8823(15) 0.051(6) Uiso 1 1 d . . .
H11 H 0.8642(17) 0.2966(13) 0.9285(17) 0.053(6) Uiso 1 1 d . . .
H14 H 0.7898(16) 0.4203(12) 0.9680(15) 0.045(5) Uiso 1 1 d . . .
H15 H 0.6912(14) 0.4671(12) 0.8844(14) 0.038(5) Uiso 1 1 d . . .
H4 H 0.7028(17) 0.2637(14) 0.6581(15) 0.055(6) Uiso 1 1 d . . .
H3 H 0.6019(19) 0.3162(15) 0.5913(18) 0.067(7) Uiso 1 1 d . . .
H9 H 0.7857(13) 0.4828(11) 0.7883(13) 0.029(4) Uiso 1 1 d . . .
H10 H 0.8869(16) 0.4327(12) 0.8621(15) 0.043(5) Uiso 1 1 d . . .
H8 H 0.8960(16) 0.3473(13) 0.7265(15) 0.049(5) Uiso 1 1 d . . .
H17 H 0.571(2) 0.3524(16) 0.891(2) 0.077(8) Uiso 1 1 d . . .
H18 H 0.598(2) 0.4739(17) 1.0151(19) 0.074(7) Uiso 1 1 d . . .
H19 H 0.567(2) 0.3908(18) 1.057(2) 0.100(10) Uiso 1 1 d . . .
H20 H 0.701(2) 0.4216(18) 1.100(2) 0.099(9) Uiso 1 1 d . . .
H23 H 1.0731(17) 0.1096(14) 1.0938(16) 0.054(6) Uiso 1 1 d . . .
H26 H 1.2560(19) 0.0289(16) 1.2400(18) 0.069(7) Uiso 1 1 d . . .
H24 H 1.0936(18) 0.0111(16) 1.1037(18) 0.068(7) Uiso 1 1 d . . .
H27 H 1.2309(19) 0.2064(15) 1.2265(18) 0.067(7) Uiso 1 1 d . . .
H21 H 1.1442(16) 0.0659(13) 0.9686(16) 0.051(6) Uiso 1 1 d . . .
H28 H 1.335(2) 0.1590(17) 1.300(2) 0.087(8) Uiso 1 1 d . . .
H25 H 1.159(2) 0.0779(16) 1.2585(19) 0.075(7) Uiso 1 1 d . . .
H22 H 1.2449(16) 0.0178(12) 1.0548(14) 0.046(5) Uiso 1 1 d . . .
H30 H 1.3863(16) 0.1077(13) 1.1682(15) 0.049(5) Uiso 1 1 d . . .
H35 H 1.1446(15) 0.2299(12) 1.0584(15) 0.045(5) Uiso 1 1 d . . .
H31 H 1.3674(17) 0.0799(14) 1.0055(15) 0.052(6) Uiso 1 1 d . . .
H34 H 1.1324(17) 0.2057(13) 0.9463(17) 0.055(6) Uiso 1 1 d . . .
H32 H 1.277(2) 0.1331(15) 0.914(2) 0.071(7) Uiso 1 1 d . . .
H5 H 0.7068(17) 0.4401(15) 0.5975(16) 0.060(6) Uiso 1 1 d . . .
H33 H 1.380(2) 0.1842(16) 0.9979(18) 0.073(7) Uiso 1 1 d . . .
H16 H 0.6706(19) 0.3093(16) 0.9754(18) 0.071(7) Uiso 1 1 d . . .
H29 H 1.3801(18) 0.2082(15) 1.1603(17) 0.066(7) Uiso 1 1 d . . .
H36 H 1.282(2) 0.3004(16) 0.955(2) 0.086(8) Uiso 1 1 d . . .
H7 H 0.8939(17) 0.4444(14) 0.6941(16) 0.060(6) Uiso 1 1 d . . .
H6 H 0.7666(19) 0.3616(15) 0.5612(19) 0.073(7) Uiso 1 1 d . . .
H37 H 1.291(2) 0.3208(16) 1.070(2) 0.082(8) Uiso 1 1 d . . .
H40 H 1.1868(18) 0.4321(16) 0.9564(17) 0.066(6) Uiso 1 1 d . . .
H38 H 1.096(2) 0.3613(15) 0.903(2) 0.075(7) Uiso 1 1 d . . .
H39 H 1.117(2) 0.3901(18) 1.015(2) 0.104(10) Uiso 1 1 d . . .

loop_
_atom_site_aniso_label
_atom_site_aniso_U_11
_atom_site_aniso_U_22
_atom_site_aniso_U_33
_atom_site_aniso_U_23
_atom_site_aniso_U_13
_atom_site_aniso_U_12
P1 0.0335(2) 0.0286(2) 0.0365(2) -0.00004(15) 0.01008(18) 0.00327(15)
P2 0.0330(2) 0.0328(2) 0.0352(2) -0.00072(16) 0.00828(17) 0.00436(16)
F1 0.0620(7) 0.0391(5) 0.0579(7) -0.0159(5) 0.0274(6) -0.0048(5)
F2 0.0332(5) 0.0624(7) 0.0694(8) 0.0039(6) 0.0163(5) 0.0050(5)
F6 0.0847(9) 0.0576(7) 0.0494(6) -0.0176(6) 0.0265(6) 0.0022(6)
F3 0.0607(7) 0.0344(5) 0.0591(6) 0.0085(5) 0.0281(5) 0.0030(5)
F4 0.0351(6) 0.0642(8) 0.0788(9) 0.0003(6) 0.0033(6) 0.0057(5)
F5 0.0803(9) 0.0484(6) 0.0660(8) 0.0234(6) 0.0313(7) 0.0085(6)
F8A 0.0330(11) 0.066(2) 0.094(3) -0.0180(17) 0.0111(15) 0.0019(12)
F10A 0.0366(15) 0.079(2) 0.107(4) -0.027(2) 0.025(2) 0.0042(14)
F11A 0.115(3) 0.061(2) 0.0521(16) 0.0191(15) 0.0217(16) -0.0071(17)
F9A 0.082(2) 0.0654(18) 0.0419(13) 0.0140(13) 0.0128(12) -0.0031(13)
F7A 0.0513(18) 0.0427(19) 0.067(3) -0.023(2) 0.004(2) 0.0018(14)
F12A 0.0708(19) 0.0388(17) 0.0433(16) -0.0131(15) 0.0002(16) 0.0099(14)
F8B 0.039(5) 0.060(6) 0.081(7) -0.023(5) -0.007(5) 0.017(5)
F10B 0.044(5) 0.068(7) 0.082(7) -0.031(6) -0.012(5) 0.021(5)
F11B 0.094(6) 0.064(6) 0.057(4) 0.008(4) 0.037(4) 0.001(5)
F9B 0.093(6) 0.093(6) 0.058(4) 0.017(5) 0.043(4) 0.007(6)
F7B 0.067(6) 0.034(4) 0.080(8) -0.024(6) -0.005(6) -0.003(4)
F12B 0.051(4) 0.042(4) 0.062(7) 0.001(5) -0.002(5) -0.004(3)
F8C 0.031(6) 0.053(7) 0.085(8) -0.017(6) -0.003(6) 0.020(6)
F10C 0.034(5) 0.082(7) 0.075(7) -0.025(6) 0.006(5) 0.015(5)
F11C 0.107(7) 0.053(6) 0.066(6) 0.016(5) 0.038(5) -0.004(5)
F9C 0.081(6) 0.076(6) 0.069(6) 0.030(6) 0.038(6) -0.014(6)
F7C 0.058(5) 0.055(7) 0.058(7) -0.024(5) 0.016(5) 0.004(5)
F12C 0.060(5) 0.053(6) 0.044(4) -0.019(5) 0.007(4) 0.016(4)
N1 0.0278(6) 0.0238(6) 0.0321(6) 0.0013(5) 0.0063(5) 0.0001(5)
N2 0.0329(6) 0.0335(7) 0.0326(6) 0.0004(5) 0.0107(5) 0.0031(5)
C1 0.0303(8) 0.0347(8) 0.0362(8) -0.0036(7) 0.0025(7) 0.0012(7)
C6 0.0403(9) 0.0308(8) 0.0426(9) 0.0072(7) 0.0092(8) 0.0086(7)
C16 0.0371(8) 0.0328(8) 0.0359(8) 0.0011(7) 0.0094(7) 0.0032(7)
C7 0.0377(9) 0.0334(8) 0.0335(8) -0.0026(7) 0.0104(7) 0.0019(7)
C14 0.0389(9) 0.0453(10) 0.0379(9) -0.0008(8) 0.0001(7) 0.0045(8)
C2 0.0484(10) 0.0476(10) 0.0360(9) -0.0084(8) 0.0042(8) 0.0082(9)
C5 0.0377(9) 0.0280(8) 0.0537(10) 0.0003(7) 0.0175(8) -0.0052(7)
C10 0.0464(10) 0.0336(8) 0.0430(10) -0.0003(7) 0.0110(8) -0.0014(8)
C4 0.0581(12) 0.0356(9) 0.0687(13) 0.0034(9) 0.0385(11) -0.0006(9)
C17 0.0525(11) 0.0390(10) 0.0513(11) 0.0051(8) 0.0084(10) -0.0053(8)
C15 0.0567(12) 0.0565(12) 0.0563(12) 0.0072(10) 0.0343(11) 0.0149(10)
C3 0.0801(15) 0.0545(12) 0.0454(11) 0.0087(9) 0.0315(11) 0.0153(11)
C8 0.0622(13) 0.0543(11) 0.0462(11) 0.0029(9) 0.0278(10) -0.0038(10)
C11 0.0532(12) 0.0504(12) 0.0771(15) 0.0166(11) 0.0305(11) 0.0010(10)
C18 0.0801(15) 0.0337(9) 0.0473(11) 0.0024(8) 0.0220(11) 0.0037(10)
C13 0.0773(15) 0.0675(14) 0.0340(10) -0.0017(9) 0.0146(10) 0.0236(12)
C12 0.0853(17) 0.0773(16) 0.0584(14) 0.0244(12) 0.0446(13) 0.0254(14)
C9 0.0814(18) 0.0724(16) 0.0629(14) 0.0086(13) 0.0443(14) 0.0219(14)

loop_
_atom_type_symbol
_atom_type_description
_atom_type_scat_dispersion_real
_atom_type_scat_dispersion_imag
_atom_type_scat_source
C C 0.0033 0.0016 'International Tables Vol C Tables 4.2.6.8 and 6.1.1.4'
H H 0.0000 0.0000 'International Tables Vol C Tables 4.2.6.8 and 6.1.1.4'
N N 0.0061 0.0033 'International Tables Vol C Tables 4.2.6.8 and 6.1.1.4'
F F 0.0171 0.0103 'International Tables Vol C Tables 4.2.6.8 and 6.1.1.4'
P P 0.1023 0.0942 'International Tables Vol C Tables 4.2.6.8 and 6.1.1.4'

loop_
_geom_angle_atom_site_label_1
_geom_angle_atom_site_label_2
_geom_angle_atom_site_label_3
_geom_angle
F5 P1 F2 90.10(7)
F5 P1 F4 90.42(7)
F2 P1 F4 179.42(7)
F5 P1 F1 90.15(7)
F2 P1 F1 90.47(7)
F4 P1 F1 89.78(7)
F5 P1 F6 90.32(7)
F2 P1 F6 89.50(7)
F4 P1 F6 90.25(8)
F1 P1 F6 179.53(7)
F5 P1 F3 179.97(7)
F2 P1 F3 89.87(6)
F4 P1 F3 89.61(7)
F1 P1 F3 89.86(6)
F6 P1 F3 89.67(7)
F12C P2 F9C 96.9(9)
F12C P2 F9B 136.2(10)
F12C P2 F8C 96.4(11)
F9C P2 F8C 93.2(11)
F9B P2 F8C 84.6(12)
F12C P2 F8B 93.3(10)
F9C P2 F8B 104.6(12)
F9B P2 F8B 94.5(9)
F9C P2 F12B 54.8(10)
F9B P2 F12B 92.5(7)
F8C P2 F12B 85.7(14)
F8B P2 F12B 91.1(9)
F12C P2 F10A 75.6(6)
F9C P2 F10A 97.3(8)
F9B P2 F10A 107.8(6)
F8C P2 F10A 167.5(11)
F8B P2 F10A 156.6(9)
F12B P2 F10A 94.8(8)
F12C P2 F7A 155.3(8)
F9C P2 F7A 106.1(8)
F9B P2 F7A 67.8(6)
F8C P2 F7A 91.4(11)
F8B P2 F7A 89.7(8)
F12B P2 F7A 160.3(6)
F10A P2 F7A 92.2(3)
F12C P2 F11A 68.0(7)
F9C P2 F11A 159.0(7)
F9B P2 F11A 150.8(6)
F8C P2 F11A 74.9(11)
F8B P2 F11A 63.6(8)
F12B P2 F11A 106.2(6)
F10A P2 F11A 93.0(3)
F7A P2 F11A 91.70(15)
F12C P2 F7B 130.1(10)
F9C P2 F7B 130.3(10)
F9B P2 F7B 93.1(7)
F8C P2 F7B 96.2(14)
F8B P2 F7B 89.9(9)
F12B P2 F7B 174.2(8)
F10A P2 F7B 82.2(7)
F11A P2 F7B 69.2(6)
F12C P2 F10B 83.4(10)
F9C P2 F10B 81.8(12)
F9B P2 F10B 92.0(10)
F8C P2 F10B 174.9(14)
F8B P2 F10B 173.2(12)
F12B P2 F10B 90.6(10)
F7A P2 F10B 90.9(9)
F11A P2 F10B 109.6(9)
F7B P2 F10B 87.8(10)
F12C P2 F11C 90.4(7)
F9C P2 F11C 172.7(8)
F9B P2 F11C 133.2(9)
F8C P2 F11C 86.4(10)
F8B P2 F11C 75.4(11)
F12B P2 F11C 132.4(9)
F10A P2 F11C 84.0(7)
F7A P2 F11C 66.6(7)
F10B P2 F11C 98.6(11)
C6 N1 C1 110.84(13)
C6 N1 C5 110.49(13)
C1 N1 C5 109.17(13)
C6 N1 C7 109.97(13)
C1 N1 C7 109.83(12)
C5 N1 C7 106.43(12)
C15 N2 C10 107.62(15)
C15 N2 C14 108.88(15)
C10 N2 C14 108.70(14)
C15 N2 C16 109.47(14)
C10 N2 C16 109.48(13)
C14 N2 C16 112.56(13)
N1 C1 C2 112.60(14)
N1 C1 H1 104.9(11)
C2 C1 H1 111.3(11)
N1 C1 H2 105.1(11)
C2 C1 H2 112.2(11)
H1 C1 H2 110.3(15)
N1 C6 H12 108.1(11)
N1 C6 H13 107.9(12)
H12 C6 H13 112.9(16)
N1 C6 H11 106.7(13)
H12 C6 H11 111.1(17)
H13 C6 H11 110.0(18)
C17 C16 N2 116.32(15)
C17 C16 H35 109.3(11)
N2 C16 H35 107.3(11)
C17 C16 H34 110.8(12)
N2 C16 H34 104.7(12)
H35 C16 H34 108.0(16)
C8 C7 N1 116.32(15)
C8 C7 H14 111.6(11)
N1 C7 H14 104.1(11)
C8 C7 H15 111.2(10)
N1 C7 H15 104.0(10)
H14 C7 H15 109.1(15)
C13 C14 N2 112.53(16)
C13 C14 H30 113.0(12)
N2 C14 H30 103.4(12)
C13 C14 H29 115.1(13)
N2 C14 H29 105.4(13)
H30 C14 H29 106.4(17)
C3 C2 C1 111.16(16)
C3 C2 H4 112.3(12)
C1 C2 H4 109.7(12)
C3 C2 H3 111.7(14)
C1 C2 H3 105.4(13)
H4 C2 H3 106.2(18)
C4 C5 N1 113.02(14)
C4 C5 H9 111.6(10)
N1 C5 H9 104.2(10)
C4 C5 H10 114.0(11)
N1 C5 H10 103.1(11)
H9 C5 H10 110.2(16)
C11 C10 N2 112.61(16)
C11 C10 H21 112.9(11)
N2 C10 H21 103.0(12)
C11 C10 H22 110.7(11)
N2 C10 H22 105.3(11)
H21 C10 H22 111.8(17)
C5 C4 C3 111.04(17)
C5 C4 H8 109.8(12)
C3 C4 H8 111.3(12)
C5 C4 H7 106.6(13)
C3 C4 H7 109.9(13)
H8 C4 H7 108.0(17)
C16 C17 C18 109.49(17)
C16 C17 H36 109.3(14)
C18 C17 H36 111.6(14)
C16 C17 H37 108.1(15)
C18 C17 H37 111.6(16)
H36 C17 H37 107(2)
N2 C15 H31 104.5(12)
N2 C15 H32 106.5(15)
H31 C15 H32 113.3(19)
N2 C15 H33 106.3(14)
H31 C15 H33 110.5(18)
H32 C15 H33 115(2)
C2 C3 C4 110.31(17)
C2 C3 H5 108.6(12)
C4 C3 H5 108.9(12)
C2 C3 H6 110.8(14)
C4 C3 H6 108.5(14)
H5 C3 H6 109.6(18)
C7 C8 C9 108.8(2)
C7 C8 H17 109.4(14)
C9 C8 H17 115.3(14)
C7 C8 H16 107.5(14)
C9 C8 H16 110.4(14)
H17 C8 H16 105(2)
C12 C11 C10 111.28(19)
C12 C11 H23 111.5(13)
C10 C11 H23 110.3(12)
C12 C11 H24 110.6(15)
C10 C11 H24 106.3(14)
H23 C11 H24 106.6(18)
C17 C18 H40 109.1(13)
C17 C18 H38 110.3(14)
H40 C18 H38 107.4(19)
C17 C18 H39 113.5(18)
H40 C18 H39 108(2)
H38 C18 H39 109(2)
C14 C13 C12 111.52(18)
C14 C13 H27 112.0(14)
C12 C13 H27 110.1(14)
C14 C13 H28 103.6(16)
C12 C13 H28 112.8(16)
H27 C13 H28 107(2)
C11 C12 C13 110.49(19)
C11 C12 H26 110.0(15)
C13 C12 H26 106.1(14)
C11 C12 H25 103.1(15)
C13 C12 H25 112.8(16)
H26 C12 H25 114(2)
C8 C9 H18 111.6(15)
C8 C9 H19 109.8(18)
H18 C9 H19 106(2)
C8 C9 H20 109.2(15)
H18 C9 H20 109(2)
H19 C9 H20 112(2)

loop_
_geom_bond_atom_site_label_1
_geom_bond_atom_site_label_2
_geom_bond_distance
P1 F5 1.5894(12)
P1 F2 1.5898(12)
P1 F4 1.5929(12)
P1 F1 1.5964(11)
P1 F6 1.5966(11)
P1 F3 1.6006(11)
P2 F12C 1.475(11)
P2 F9C 1.488(14)
P2 F9B 1.502(9)
P2 F8C 1.554(18)
P2 F8B 1.559(16)
P2 F12B 1.559(17)
P2 F10A 1.562(5)
P2 F7A 1.575(3)
P2 F11A 1.576(2)
P2 F7B 1.581(13)
P2 F10B 1.588(17)
P2 F11C 1.599(11)
N1 C6 1.498(2)
N1 C1 1.512(2)
N1 C5 1.520(2)
N1 C7 1.522(2)
N2 C15 1.502(2)
N2 C10 1.513(2)
N2 C14 1.513(2)
N2 C16 1.516(2)
C1 C2 1.517(2)
C1 H1 0.936(19)
C1 H2 0.964(19)
C6 H12 0.988(19)
C6 H13 0.96(2)
C6 H11 0.92(2)
C16 C17 1.512(2)
C16 H35 0.965(19)
C16 H34 0.97(2)
C7 C8 1.509(3)
C7 H14 0.97(2)
C7 H15 0.966(18)
C14 C13 1.511(3)
C14 H30 0.96(2)
C14 H29 0.99(2)
C2 C3 1.513(3)
C2 H4 0.97(2)
C2 H3 0.96(2)
C5 C4 1.515(3)
C5 H9 0.962(17)
C5 H10 0.944(19)
C10 C11 1.509(3)
C10 H21 0.97(2)
C10 H22 0.978(19)
C4 C3 1.520(3)
C4 H8 0.97(2)
C4 H7 0.97(2)
C17 C18 1.520(3)
C17 H36 1.04(3)
C17 H37 0.95(3)
C15 H31 0.99(2)
C15 H32 0.95(3)
C15 H33 1.00(3)
C3 H5 1.00(2)
C3 H6 0.99(2)
C8 C9 1.529(3)
C8 H17 1.00(3)
C8 H16 0.97(2)
C11 C12 1.505(4)
C11 H23 0.99(2)
C11 H24 0.95(2)
C18 H40 1.00(2)
C18 H38 0.98(3)
C18 H39 0.94(3)
C13 C12 1.514(4)
C13 H27 0.98(2)
C13 H28 0.98(3)
C12 H26 0.93(2)
C12 H25 0.94(3)
C9 H18 0.95(3)
C9 H19 0.97(3)
C9 H20 1.09(3)
